data_4345004
loop_
_publ_author_name
'Shankar, Ravi'
'Mendiratta, Swati'
'Singla, Nisha'
'Kociok-K\"ohn, Gabriele'
'Lutter, Michael'
'Jurkschat, Klaus'

_publ_section_title
;
 Reactivity of Elemental Tin and Zinc toward Organophosphonic Acid Dialkyl
 Esters: A New One-Pot Recipe for the Synthesis of Coordination Assemblies
 Derived from O-Alkylorganophosphonate Ligands.
;
_journal_issue 2
_journal_name_full 'Inorganic chemistry'
_journal_page_first 721
_journal_page_last 724
_journal_paper_doi 10.1021/acs.inorgchem.6b02789
_journal_volume 56
_journal_year 2017
_chemical_formula_moiety 'C10 H26 O6 P2 Sn'
_chemical_formula_sum 'C10 H26 O6 P2 Sn'
_chemical_formula_weight 422.94
_space_group_crystal_system triclinic
_space_group_IT_number 2
_space_group_name_Hall '-P 1'
_space_group_name_H-M_alt 'P -1'
_symmetry_space_group_name_Hall '-P 1'
_symmetry_space_group_name_H-M 'P -1'
_atom_sites_solution_hydrogens geom
_audit_creation_method SHELXL-2014/7
_cell_angle_alpha 102.890(3)
_cell_angle_beta 98.888(3)
_cell_angle_gamma 91.217(3)
_cell_formula_units_Z 1
_cell_length_a 5.1656(2)
_cell_length_b 8.5955(3)
_cell_length_c 9.7592(4)
_cell_measurement_reflns_used 11133
_cell_measurement_temperature 173(2)
_cell_measurement_theta_max 30.8850
_cell_measurement_theta_min 2.8940
_cell_volume 416.63(3)
_computing_cell_refinement 'CrysAlisPro, Oxford Diffraction Ltd., Version 1.171.33.55''
_computing_data_collection 'CrysAlisPro, Oxford Diffraction Ltd., Version 1.171.33.55''
_computing_data_reduction 'CrysAlisPro, Oxford Diffraction Ltd., Version 1.171.33.55''
_computing_molecular_graphics 'SHELXL-2014/7 (Sheldrick, 2014)'
_computing_publication_material 'enCIFer Version 1.5'
_computing_structure_refinement 'SHELXL-2014/7 (Sheldrick, 2014)'
_computing_structure_solution 'SHELXL-2014/7 (Sheldrick, 2014)'
_diffrn_ambient_temperature 173(2)
_diffrn_measured_fraction_theta_full 0.999
_diffrn_measured_fraction_theta_max 0.999
_diffrn_measurement_device 'XcaliburS CCD Diffractometer'
_diffrn_measurement_method '\w und \y scan'
_diffrn_radiation_type MoK\a
_diffrn_radiation_wavelength 0.71073
_diffrn_reflns_av_R_equivalents 0.0308
_diffrn_reflns_av_unetI/netI 0.0129
_diffrn_reflns_Laue_measured_fraction_full 0.999
_diffrn_reflns_Laue_measured_fraction_max 0.999
_diffrn_reflns_limit_h_max 6
_diffrn_reflns_limit_h_min -6
_diffrn_reflns_limit_k_max 10
_diffrn_reflns_limit_k_min -10
_diffrn_reflns_limit_l_max 11
_diffrn_reflns_limit_l_min -11
_diffrn_reflns_number 16784
_diffrn_reflns_point_group_measured_fraction_full 0.999
_diffrn_reflns_point_group_measured_fraction_max 0.999
_diffrn_reflns_theta_full 25.242
_diffrn_reflns_theta_max 25.495
_diffrn_reflns_theta_min 2.435
_exptl_absorpt_coefficient_mu 1.742
_exptl_absorpt_correction_T_max 1.00000
_exptl_absorpt_correction_T_min 0.73725
_exptl_absorpt_correction_type multi-scan
_exptl_absorpt_process_details
;
CrysAlisPro, Agilent Technologies,
Version 1.171.37.34 (release 22-05-2014 CrysAlis171 .NET)
(compiled May 22 2014,16:03:01)
Empirical absorption correction using spherical harmonics,
 implemented in SCALE3 ABSPACK scaling algorithm.
;
_exptl_crystal_colour colourless
_exptl_crystal_density_diffrn 1.686
_exptl_crystal_description column
_exptl_crystal_F_000 214
_exptl_crystal_size_max 0.370
_exptl_crystal_size_mid 0.190
_exptl_crystal_size_min 0.130
_refine_diff_density_max 0.372
_refine_diff_density_min -0.530
_refine_diff_density_rms 0.164
_refine_ls_extinction_method none
_refine_ls_goodness_of_fit_ref 1.513
_refine_ls_hydrogen_treatment constr
_refine_ls_matrix_type full
_refine_ls_number_parameters 88
_refine_ls_number_reflns 1553
_refine_ls_number_restraints 0
_refine_ls_restrained_S_all 1.513
_refine_ls_R_factor_all 0.0154
_refine_ls_R_factor_gt 0.0153
_refine_ls_shift/su_max 0.000
_refine_ls_shift/su_mean 0.000
_refine_ls_structure_factor_coef Fsqd
_refine_ls_weighting_details 'w=1/[\s^2^(Fo^2^)+(0.0297P)^2^] where P=(Fo^2^+2Fc^2^)/3'
_refine_ls_weighting_scheme calc
_refine_ls_wR_factor_gt 0.0537
_refine_ls_wR_factor_ref 0.0537
_reflns_Friedel_coverage 0.000
_reflns_number_gt 1550
_reflns_number_total 1553
_reflns_threshold_expression 'I > 2\s(I)'
_cod_data_source_file ic6b02789_si_002.cif
_cod_data_source_block compound2
_cod_depositor_comments 'Adding full bibliography for 4345004--4345005.cif.'
_cod_database_code 4345004
_shelx_shelxl_version_number 2014/7
_shelx_space_group_comment
;
The symmetry employed for this shelxl refinement is uniquely defined
by the following loop, which should always be used as a source of
symmetry information in preference to the above space-group names.
They are only intended as comments.
;
_shelx_estimated_absorpt_t_min 0.565
_shelx_estimated_absorpt_t_max 0.805

loop_
_space_group_symop_operation_xyz
'x, y, z'
'-x, -y, -z'

loop_
_atom_site_label
_atom_site_type_symbol
_atom_site_fract_x
_atom_site_fract_y
_atom_site_fract_z
_atom_site_U_iso_or_equiv
_atom_site_adp_type
_atom_site_occupancy
_atom_site_site_symmetry_order
_atom_site_calc_flag
_atom_site_refinement_flags_posn
_atom_site_refinement_flags_adp
_atom_site_refinement_flags_occupancy
Sn1 Sn 0.5000 0.5000 0.5000 0.01194(9) Uani 1 2 d S . P
P1 P -0.04909(10) 0.53016(6) 0.26818(6) 0.01363(13) Uani 1 1 d . . .
O1 O 0.2223(3) 0.47177(18) 0.29672(16) 0.0183(3) Uani 1 1 d . . .
O2 O -0.1896(3) 0.57301(17) 0.39372(16) 0.0166(3) Uani 1 1 d . . .
O3 O -0.0173(3) 0.68477(18) 0.20665(17) 0.0221(3) Uani 1 1 d . . .
C1 C 0.5763(4) 0.2530(2) 0.4456(2) 0.0188(4) Uani 1 1 d . . .
H1A H 0.7256 0.2415 0.3923 0.023 Uiso 1 1 calc R U .
H1B H 0.6318 0.2173 0.5348 0.023 Uiso 1 1 calc R U .
C2 C 0.3488(5) 0.1420(3) 0.3574(3) 0.0285(5) Uani 1 1 d . . .
H2A H 0.4036 0.0318 0.3382 0.043 Uiso 1 1 calc R U .
H2B H 0.2009 0.1491 0.4101 0.043 Uiso 1 1 calc R U .
H2C H 0.2950 0.1733 0.2671 0.043 Uiso 1 1 calc R U .
C5 C -0.2227(5) 0.7982(3) 0.2136(3) 0.0279(5) Uani 1 1 d . . .
H5A H -0.1996 0.8709 0.3094 0.033 Uiso 1 1 calc R U .
H5B H -0.3972 0.7407 0.1950 0.033 Uiso 1 1 calc R U .
C6 C -0.2031(6) 0.8918(3) 0.1028(3) 0.0338(6) Uani 1 1 d . . .
H6A H -0.3396 0.9694 0.1051 0.051 Uiso 1 1 calc R U .
H6B H -0.0300 0.9485 0.1223 0.051 Uiso 1 1 calc R U .
H6C H -0.2268 0.8188 0.0085 0.051 Uiso 1 1 calc R U .
C7 C -0.2441(4) 0.3873(3) 0.1262(2) 0.0254(5) Uani 1 1 d . . .
H7A H -0.1493 0.3607 0.0452 0.038 Uiso 1 1 calc R U .
H7B H -0.2794 0.2902 0.1588 0.038 Uiso 1 1 calc R U .
H7C H -0.4105 0.4325 0.0968 0.038 Uiso 1 1 calc R U .

loop_
_atom_site_aniso_label
_atom_site_aniso_U_11
_atom_site_aniso_U_22
_atom_site_aniso_U_33
_atom_site_aniso_U_23
_atom_site_aniso_U_13
_atom_site_aniso_U_12
Sn1 0.00915(13) 0.01526(13) 0.01344(13) 0.00630(8) 0.00340(8) 0.00251(8)
P1 0.0108(3) 0.0185(3) 0.0136(3) 0.0072(2) 0.0026(2) 0.0021(2)
O1 0.0131(8) 0.0246(8) 0.0180(8) 0.0062(6) 0.0028(6) 0.0047(6)
O2 0.0134(7) 0.0206(7) 0.0174(7) 0.0072(6) 0.0037(6) -0.0001(6)
O3 0.0208(8) 0.0268(8) 0.0253(8) 0.0164(7) 0.0083(7) 0.0061(7)
C1 0.0169(11) 0.0167(10) 0.0251(11) 0.0077(9) 0.0053(9) 0.0048(8)
C2 0.0284(13) 0.0194(11) 0.0348(14) 0.0024(10) 0.0014(11) 0.0022(10)
C5 0.0316(13) 0.0270(12) 0.0299(13) 0.0140(10) 0.0071(11) 0.0124(10)
C6 0.0420(16) 0.0277(12) 0.0348(14) 0.0178(11) -0.0006(12) 0.0028(11)
C7 0.0199(12) 0.0327(12) 0.0208(12) 0.0017(10) 0.0009(10) -0.0013(10)

loop_
_atom_type_symbol
_atom_type_description
_atom_type_scat_dispersion_real
_atom_type_scat_dispersion_imag
_atom_type_scat_source
C C 0.0033 0.0016 'International Tables Vol C Tables 4.2.6.8 and 6.1.1.4'
H H 0.0000 0.0000 'International Tables Vol C Tables 4.2.6.8 and 6.1.1.4'
O O 0.0106 0.0060 'International Tables Vol C Tables 4.2.6.8 and 6.1.1.4'
P P 0.1023 0.0942 'International Tables Vol C Tables 4.2.6.8 and 6.1.1.4'
Sn Sn -0.6537 1.4246 'International Tables Vol C Tables 4.2.6.8 and 6.1.1.4'

loop_
_geom_angle_atom_site_label_1
_geom_angle_atom_site_label_2
_geom_angle_atom_site_label_3
_geom_angle
_geom_angle_site_symmetry_1
_geom_angle_site_symmetry_3
C1 Sn1 C1 180.0 2_666 .
C1 Sn1 O2 93.75(7) 2_666 2_566
C1 Sn1 O2 86.26(7) . 2_566
C1 Sn1 O2 86.25(7) 2_666 1_655
C1 Sn1 O2 93.74(7) . 1_655
O2 Sn1 O2 180.0 2_566 1_655
C1 Sn1 O1 89.70(7) 2_666 .
C1 Sn1 O1 90.30(7) . .
O2 Sn1 O1 91.36(5) 2_566 .
O2 Sn1 O1 88.64(5) 1_655 .
C1 Sn1 O1 90.30(7) 2_666 2_666
C1 Sn1 O1 89.70(7) . 2_666
O2 Sn1 O1 88.64(5) 2_566 2_666
O2 Sn1 O1 91.36(5) 1_655 2_666
O1 Sn1 O1 180.00(6) . 2_666
O2 P1 O1 116.29(9) . .
O2 P1 O3 108.54(9) . .
O1 P1 O3 106.21(9) . .
O2 P1 C7 110.62(10) . .
O1 P1 C7 109.33(10) . .
O3 P1 C7 105.18(10) . .
P1 O1 Sn1 130.32(9) . .
P1 O2 Sn1 145.64(9) . 1_455
C5 O3 P1 118.87(14) . .
C2 C1 Sn1 115.83(15) . .
C2 C1 H1A 108.3 . .
Sn1 C1 H1A 108.3 . .
C2 C1 H1B 108.3 . .
Sn1 C1 H1B 108.3 . .
H1A C1 H1B 107.4 . .
C1 C2 H2A 109.5 . .
C1 C2 H2B 109.5 . .
H2A C2 H2B 109.5 . .
C1 C2 H2C 109.5 . .
H2A C2 H2C 109.5 . .
H2B C2 H2C 109.5 . .
O3 C5 C6 107.7(2) . .
O3 C5 H5A 110.2 . .
C6 C5 H5A 110.2 . .
O3 C5 H5B 110.2 . .
C6 C5 H5B 110.2 . .
H5A C5 H5B 108.5 . .
C5 C6 H6A 109.5 . .
C5 C6 H6B 109.5 . .
H6A C6 H6B 109.5 . .
C5 C6 H6C 109.5 . .
H6A C6 H6C 109.5 . .
H6B C6 H6C 109.5 . .
P1 C7 H7A 109.5 . .
P1 C7 H7B 109.5 . .
H7A C7 H7B 109.5 . .
P1 C7 H7C 109.5 . .
H7A C7 H7C 109.5 . .
H7B C7 H7C 109.5 . .

loop_
_geom_bond_atom_site_label_1
_geom_bond_atom_site_label_2
_geom_bond_distance
_geom_bond_site_symmetry_2
Sn1 C1 2.131(2) 2_666
Sn1 C1 2.131(2) .
Sn1 O2 2.1913(14) 2_566
Sn1 O2 2.1913(14) 1_655
Sn1 O1 2.2235(15) .
Sn1 O1 2.2235(15) 2_666
P1 O2 1.4996(15) .
P1 O1 1.5053(15) .
P1 O3 1.5908(15) .
P1 C7 1.789(2) .
O2 Sn1 2.1912(14) 1_455
O3 C5 1.455(3) .
C1 C2 1.519(3) .
C1 H1A 0.9900 .
C1 H1B 0.9900 .
C2 H2A 0.9800 .
C2 H2B 0.9800 .
C2 H2C 0.9800 .
C5 C6 1.498(3) .
C5 H5A 0.9900 .
C5 H5B 0.9900 .
C6 H6A 0.9800 .
C6 H6B 0.9800 .
C6 H6C 0.9800 .
C7 H7A 0.9800 .
C7 H7B 0.9800 .
C7 H7C 0.9800 .

loop_
_geom_torsion_atom_site_label_1
_geom_torsion_atom_site_label_2
_geom_torsion_atom_site_label_3
_geom_torsion_atom_site_label_4
_geom_torsion
_geom_torsion_site_symmetry_4
O2 P1 O1 Sn1 -19.54(15) .
O3 P1 O1 Sn1 101.32(12) .
C7 P1 O1 Sn1 -145.66(12) .
O1 P1 O2 Sn1 -105.16(17) 1_455
O3 P1 O2 Sn1 135.23(15) 1_455
C7 P1 O2 Sn1 20.3(2) 1_455
O2 P1 O3 C5 -33.73(19) .
O1 P1 O3 C5 -159.46(16) .
C7 P1 O3 C5 84.69(18) .
P1 O3 C5 C6 -158.03(17) .
